data_7106779
loop_
_publ_author_name
'Li-Xia Wang'
'Liang Zhao'
'De-Xian Wang'
'Mei-Xiang Wang'

_publ_section_title
;
 Synthesis of 1,3,5-alternate azacalix[3]pyridine[3]pyrimidine and its
 complexation with fullerenes via multiple p/p and CH/p interactions
;
_journal_name_full Chem.Commun.
_journal_page_first 9690
_journal_paper_doi 10.1039/c1cc11514f
_journal_volume 47
_journal_year 2011
_chemical_formula_sum 'C33 H33 N15'
_chemical_formula_weight 639.74
_chemical_name_systematic
;
?
;
_space_group_IT_number 148
_symmetry_cell_setting trigonal
_symmetry_space_group_name_Hall '-R 3'
_symmetry_space_group_name_H-M 'R -3 :H'
_atom_sites_solution_hydrogens geom
_atom_sites_solution_primary direct
_atom_sites_solution_secondary difmap
_audit_creation_method SHELXL-97
_cell_angle_alpha 90.00
_cell_angle_beta 90.00
_cell_angle_gamma 120.00
_cell_formula_units_Z 6
_cell_length_a 15.180(2)
_cell_length_b 15.180(2)
_cell_length_c 27.583(6)
_cell_measurement_temperature 173(2)
_cell_volume 5504.5(16)
_computing_structure_refinement 'SHELXL-97 (Sheldrick, 1997)'
_computing_structure_solution 'SHELXS-97 (Sheldrick, 1990)'
_diffrn_ambient_temperature 173(2)
_diffrn_measured_fraction_theta_full 1.000
_diffrn_measured_fraction_theta_max 1.000
_diffrn_radiation_monochromator graphite
_diffrn_radiation_source 'fine-focus sealed tube'
_diffrn_radiation_type MoK\a
_diffrn_radiation_wavelength 0.71069
_diffrn_reflns_av_R_equivalents 0.0268
_diffrn_reflns_av_sigmaI/netI 0.0575
_diffrn_reflns_limit_h_max 19
_diffrn_reflns_limit_h_min -19
_diffrn_reflns_limit_k_max 15
_diffrn_reflns_limit_k_min -15
_diffrn_reflns_limit_l_max 35
_diffrn_reflns_limit_l_min -35
_diffrn_reflns_number 5464
_diffrn_reflns_theta_full 27.41
_diffrn_reflns_theta_max 27.41
_diffrn_reflns_theta_min 1.72
_exptl_absorpt_coefficient_mu 0.076
_exptl_absorpt_correction_T_max 0.9704
_exptl_absorpt_correction_T_min 0.9704
_exptl_absorpt_correction_type numerical
_exptl_crystal_colour Colorless
_exptl_crystal_density_diffrn 1.158
_exptl_crystal_density_method 'not measured'
_exptl_crystal_description Block
_exptl_crystal_F_000 2016
_exptl_crystal_size_max 0.40
_exptl_crystal_size_mid 0.40
_exptl_crystal_size_min 0.40
_refine_diff_density_max 0.417
_refine_diff_density_min -0.272
_refine_diff_density_rms 0.061
_refine_ls_extinction_method none
_refine_ls_goodness_of_fit_ref 1.033
_refine_ls_hydrogen_treatment constr
_refine_ls_matrix_type full
_refine_ls_number_parameters 145
_refine_ls_number_reflns 2800
_refine_ls_number_restraints 0
_refine_ls_restrained_S_all 1.033
_refine_ls_R_factor_all 0.1100
_refine_ls_R_factor_gt 0.0783
_refine_ls_shift/su_max 0.006
_refine_ls_shift/su_mean 0.001
_refine_ls_structure_factor_coef Fsqd
_refine_ls_weighting_details 'calc w=1/[\s^2^(Fo^2^)+(0.0901P)^2^+15.1661P] where P=(Fo^2^+2Fc^2^)/3'
_refine_ls_weighting_scheme calc
_refine_ls_wR_factor_gt 0.1914
_refine_ls_wR_factor_ref 0.2049
_reflns_number_gt 1926
_reflns_number_total 2800
_reflns_threshold_expression >2sigma(I)
_cod_data_source_file c1cc11514f.txt
_cod_data_source_block Py3Pm3
_cod_original_cell_volume 5504.3(15)
_cod_original_sg_symbol_H-M R-3
_cod_database_code 7106779

loop_
_symmetry_equiv_pos_as_xyz
'x, y, z'
'-y, x-y, z'
'-x+y, -x, z'
'x+2/3, y+1/3, z+1/3'
'-y+2/3, x-y+1/3, z+1/3'
'-x+y+2/3, -x+1/3, z+1/3'
'x+1/3, y+2/3, z+2/3'
'-y+1/3, x-y+2/3, z+2/3'
'-x+y+1/3, -x+2/3, z+2/3'
'-x, -y, -z'
'y, -x+y, -z'
'x-y, x, -z'
'-x+2/3, -y+1/3, -z+1/3'
'y+2/3, -x+y+1/3, -z+1/3'
'x-y+2/3, x+1/3, -z+1/3'
'-x+1/3, -y+2/3, -z+2/3'
'y+1/3, -x+y+2/3, -z+2/3'
'x-y+1/3, x+2/3, -z+2/3'

loop_
_atom_site_label
_atom_site_type_symbol
_atom_site_fract_x
_atom_site_fract_y
_atom_site_fract_z
_atom_site_U_iso_or_equiv
_atom_site_adp_type
_atom_site_occupancy
_atom_site_symmetry_multiplicity
_atom_site_calc_flag
_atom_site_refinement_flags
_atom_site_disorder_assembly
_atom_site_disorder_group
N1 N 0.86338(18) 0.79954(17) 0.06454(8) 0.0283(5) Uani 1 1 d . . .
N2 N 0.54629(17) 0.51700(17) 0.07985(8) 0.0261(5) Uani 1 1 d . . .
N3 N 1.00437(18) 0.77074(17) 0.05662(8) 0.0278(5) Uani 1 1 d . . .
N4 N 0.70121(18) 0.66785(16) 0.08397(9) 0.0296(6) Uani 1 1 d . . .
N5 N 0.99087(18) 0.61460(19) 0.07154(9) 0.0327(6) Uani 1 1 d . . .
C8 C 0.6340(2) 0.5712(2) 0.10416(10) 0.0265(6) Uani 1 1 d . . .
C9 C 0.9435(2) 0.6728(2) 0.06970(9) 0.0263(6) Uani 1 1 d . . .
C10 C 0.9594(2) 0.8268(2) 0.05486(10) 0.0284(6) Uani 1 1 d . . .
H10A H 1.0018 0.8956 0.0454 0.034 Uiso 1 1 calc R . .
C11 C 0.4913(2) 0.3887(2) 0.14123(10) 0.0323(7) Uani 1 1 d . . .
H11A H 0.4398 0.3255 0.1538 0.039 Uiso 1 1 calc R . .
C12 C 0.6559(2) 0.5379(2) 0.14663(10) 0.0306(6) Uani 1 1 d . . .
H12A H 0.7193 0.5775 0.1626 0.037 Uiso 1 1 calc R . .
C13 C 0.8408(2) 0.6329(2) 0.07827(10) 0.0279(6) Uani 1 1 d . . .
H13A H 0.7977 0.5628 0.0854 0.033 Uiso 1 1 calc R . .
C14 C 0.8030(2) 0.7001(2) 0.07606(9) 0.0241(6) Uani 1 1 d . . .
C15 C 0.5823(2) 0.4448(2) 0.16539(10) 0.0325(7) Uani 1 1 d . . .
H15A H 0.5946 0.4201 0.1947 0.039 Uiso 1 1 calc R . .
C16 C 0.4769(2) 0.4270(2) 0.09771(10) 0.0261(6) Uani 1 1 d . . .
C17 C 0.6580(2) 0.7289(2) 0.06659(11) 0.0335(7) Uani 1 1 d . . .
H17A H 0.7125 0.7937 0.0539 0.050 Uiso 1 1 calc R . .
H17B H 0.6237 0.7420 0.0934 0.050 Uiso 1 1 calc R . .
H17C H 0.6088 0.6921 0.0408 0.050 Uiso 1 1 calc R . .
C18 C 1.0839(2) 0.6455(2) 0.04411(12) 0.0382(7) Uani 1 1 d . . .
H18A H 1.1067 0.5962 0.0493 0.057 Uiso 1 1 calc R . .
H18B H 1.1368 0.7129 0.0550 0.057 Uiso 1 1 calc R . .
H18C H 1.0706 0.6482 0.0095 0.057 Uiso 1 1 calc R . .

loop_
_atom_site_aniso_label
_atom_site_aniso_U_11
_atom_site_aniso_U_22
_atom_site_aniso_U_33
_atom_site_aniso_U_23
_atom_site_aniso_U_13
_atom_site_aniso_U_12
N1 0.0322(13) 0.0196(11) 0.0269(12) 0.0005(9) -0.0025(9) 0.0082(10)
N2 0.0205(11) 0.0254(12) 0.0292(12) -0.0024(9) -0.0010(9) 0.0090(10)
N3 0.0300(13) 0.0203(12) 0.0287(12) 0.0006(9) -0.0035(9) 0.0092(10)
N4 0.0276(13) 0.0182(11) 0.0416(14) 0.0008(9) 0.0006(10) 0.0104(10)
N5 0.0321(14) 0.0254(13) 0.0405(15) 0.0046(10) 0.0058(10) 0.0143(11)
C8 0.0308(15) 0.0235(14) 0.0275(14) -0.0035(10) -0.0015(11) 0.0152(12)
C9 0.0296(14) 0.0285(15) 0.0197(13) -0.0036(10) -0.0045(10) 0.0137(12)
C10 0.0283(15) 0.0212(13) 0.0280(14) 0.0026(10) -0.0026(11) 0.0066(12)
C11 0.0310(15) 0.0263(15) 0.0296(15) 0.0032(11) 0.0056(12) 0.0069(12)
C12 0.0305(15) 0.0258(15) 0.0300(15) -0.0026(11) -0.0021(11) 0.0101(12)
C13 0.0292(15) 0.0190(13) 0.0309(14) -0.0029(10) -0.0051(11) 0.0086(12)
C14 0.0305(14) 0.0212(13) 0.0185(12) -0.0029(9) -0.0063(10) 0.0114(11)
C15 0.0388(17) 0.0324(16) 0.0205(13) 0.0015(11) 0.0016(11) 0.0135(13)
C16 0.0248(14) 0.0253(14) 0.0277(14) -0.0011(11) 0.0011(11) 0.0122(12)
C17 0.0331(16) 0.0265(15) 0.0402(17) 0.0055(12) -0.0017(12) 0.0144(13)
C18 0.0363(17) 0.0311(16) 0.0483(18) 0.0036(13) 0.0110(14) 0.0176(14)

loop_
_atom_type_symbol
_atom_type_description
_atom_type_scat_dispersion_real
_atom_type_scat_dispersion_imag
_atom_type_scat_source
C C 0.0033 0.0016 'International Tables Vol C Tables 4.2.6.8 and 6.1.1.4'
H H 0.0000 0.0000 'International Tables Vol C Tables 4.2.6.8 and 6.1.1.4'
N N 0.0061 0.0033 'International Tables Vol C Tables 4.2.6.8 and 6.1.1.4'

loop_
_geom_angle_atom_site_label_1
_geom_angle_atom_site_label_2
_geom_angle_atom_site_label_3
_geom_angle
_geom_angle_site_symmetry_1
_geom_angle_site_symmetry_3
_geom_angle_publ_flag
C10 N1 C14 114.8(2) . . ?
C16 N2 C8 118.4(2) . . ?
C10 N3 C9 115.2(2) . . ?
C14 N4 C8 121.7(2) . . ?
C14 N4 C17 120.0(2) . . ?
C8 N4 C17 117.9(2) . . ?
C9 N5 C16 122.3(2) . 3_665 ?
C9 N5 C18 120.1(2) . . ?
C16 N5 C18 117.5(2) 3_665 . ?
N2 C8 C12 123.1(3) . . ?
N2 C8 N4 114.7(2) . . ?
C12 C8 N4 122.2(3) . . ?
N3 C9 C13 122.0(3) . . ?
N3 C9 N5 115.0(2) . . ?
C13 C9 N5 122.9(3) . . ?
N1 C10 N3 128.8(3) . . ?
N1 C10 H10A 115.6 . . ?
N3 C10 H10A 115.6 . . ?
C15 C11 C16 118.3(3) . . ?
C15 C11 H11A 120.8 . . ?
C16 C11 H11A 120.8 . . ?
C8 C12 C15 118.0(3) . . ?
C8 C12 H12A 121.0 . . ?
C15 C12 H12A 121.0 . . ?
C9 C13 C14 117.2(3) . . ?
C9 C13 H13A 121.4 . . ?
C14 C13 H13A 121.4 . . ?
N1 C14 N4 116.4(2) . . ?
N1 C14 C13 121.7(3) . . ?
N4 C14 C13 121.8(2) . . ?
C11 C15 C12 119.7(3) . . ?
C11 C15 H15A 120.1 . . ?
C12 C15 H15A 120.1 . . ?
N2 C16 C11 122.4(3) . . ?
N2 C16 N5 115.5(2) . 2_655 ?
C11 C16 N5 122.0(2) . 2_655 ?
N4 C17 H17A 109.5 . . ?
N4 C17 H17B 109.5 . . ?
H17A C17 H17B 109.5 . . ?
N4 C17 H17C 109.5 . . ?
H17A C17 H17C 109.5 . . ?
H17B C17 H17C 109.5 . . ?
N5 C18 H18A 109.5 . . ?
N5 C18 H18B 109.5 . . ?
H18A C18 H18B 109.5 . . ?
N5 C18 H18C 109.5 . . ?
H18A C18 H18C 109.5 . . ?
H18B C18 H18C 109.5 . . ?

loop_
_geom_bond_atom_site_label_1
_geom_bond_atom_site_label_2
_geom_bond_distance
_geom_bond_site_symmetry_2
_geom_bond_publ_flag
N1 C10 1.329(4) . ?
N1 C14 1.355(3) . ?
N2 C16 1.334(3) . ?
N2 C8 1.343(3) . ?
N3 C10 1.331(4) . ?
N3 C9 1.349(3) . ?
N4 C14 1.385(4) . ?
N4 C8 1.417(3) . ?
N4 C17 1.458(4) . ?
N5 C9 1.391(4) . ?
N5 C16 1.405(4) 3_665 ?
N5 C18 1.457(4) . ?
C8 C12 1.380(4) . ?
C9 C13 1.381(4) . ?
C10 H10A 0.9500 . ?
C11 C15 1.378(4) . ?
C11 C16 1.398(4) . ?
C11 H11A 0.9500 . ?
C12 C15 1.391(4) . ?
C12 H12A 0.9500 . ?
C13 C14 1.401(4) . ?
C13 H13A 0.9500 . ?
C15 H15A 0.9500 . ?
C16 N5 1.405(4) 2_655 ?
C17 H17A 0.9800 . ?
C17 H17B 0.9800 . ?
C17 H17C 0.9800 . ?
C18 H18A 0.9800 . ?
C18 H18B 0.9800 . ?
C18 H18C 0.9800 . ?

loop_
_geom_torsion_atom_site_label_1
_geom_torsion_atom_site_label_2
_geom_torsion_atom_site_label_3
_geom_torsion_atom_site_label_4
_geom_torsion
_geom_torsion_site_symmetry_1
_geom_torsion_site_symmetry_2
_geom_torsion_site_symmetry_3
_geom_torsion_site_symmetry_4
_geom_torsion_publ_flag
C16 N2 C8 C12 0.2(4) . . . . ?
C16 N2 C8 N4 -177.0(2) . . . . ?
C14 N4 C8 N2 -131.1(3) . . . . ?
C17 N4 C8 N2 42.3(3) . . . . ?
C14 N4 C8 C12 51.7(4) . . . . ?
C17 N4 C8 C12 -135.0(3) . . . . ?
C10 N3 C9 C13 3.0(4) . . . . ?
C10 N3 C9 N5 -179.9(2) . . . . ?
C16 N5 C9 N3 160.3(2) 3_665 . . . ?
C18 N5 C9 N3 -22.3(4) . . . . ?
C16 N5 C9 C13 -22.7(4) 3_665 . . . ?
C18 N5 C9 C13 154.7(3) . . . . ?
C14 N1 C10 N3 -2.6(4) . . . . ?
C9 N3 C10 N1 0.5(4) . . . . ?
N2 C8 C12 C15 -1.3(4) . . . . ?
N4 C8 C12 C15 175.7(3) . . . . ?
N3 C9 C13 C14 -4.2(4) . . . . ?
N5 C9 C13 C14 179.0(2) . . . . ?
C10 N1 C14 N4 -176.8(2) . . . . ?
C10 N1 C14 C13 1.1(4) . . . . ?
C8 N4 C14 N1 -169.1(2) . . . . ?
C17 N4 C14 N1 17.7(4) . . . . ?
C8 N4 C14 C13 13.0(4) . . . . ?
C17 N4 C14 C13 -160.2(3) . . . . ?
C9 C13 C14 N1 2.0(4) . . . . ?
C9 C13 C14 N4 179.9(2) . . . . ?
C16 C11 C15 C12 1.1(4) . . . . ?
C8 C12 C15 C11 0.6(4) . . . . ?
C8 N2 C16 C11 1.6(4) . . . . ?
C8 N2 C16 N5 177.6(2) . . . 2_655 ?
C15 C11 C16 N2 -2.3(4) . . . . ?
C15 C11 C16 N5 -178.0(3) . . . 2_655 ?
